data_7042779
loop_
_publ_author_name
'Suzuki, Tatsuya'
'Masuda, Hideki'
'Fryzuk, Michael D.'

_publ_section_title
;
 Variable Coordination Geometries via an
 Amine-Tethered-Enamidophosphinimine Ligand on Cobalt
;
_journal_name_full 'Dalton Trans.'
_journal_paper_doi 10.1039/C7DT00930E
_journal_year 2017
_chemical_formula_moiety 'C33 H62 Co N3 P Si'
_chemical_formula_sum 'C33 H62 Co N3 P Si'
_chemical_formula_weight 618.84
_chemical_name_systematic
;
 ?
;
_space_group_crystal_system monoclinic
_space_group_IT_number 14
_space_group_name_Hall '-P 2yn'
_space_group_name_H-M_alt 'P 1 21/n 1'
_symmetry_space_group_name_Hall '-P 2yn'
_symmetry_space_group_name_H-M 'P 1 21/n 1'
_atom_sites_solution_hydrogens geom
_atom_sites_solution_primary direct
_audit_creation_date 2016-06-21
_audit_creation_method
;
Olex2 1.2
(compiled 2016.02.19 svn.r3266 for OlexSys, GUI svn.r5155)
;
_audit_update_record
;
2016-09-06 deposited with the CCDC.
2017-04-24 downloaded from the CCDC.
;
_cell_angle_alpha 90
_cell_angle_beta 93.751(2)
_cell_angle_gamma 90
_cell_formula_units_Z 4
_cell_length_a 9.9978(5)
_cell_length_b 20.9247(11)
_cell_length_c 16.7898(9)
_cell_measurement_reflns_used 9957
_cell_measurement_temperature 90
_cell_measurement_theta_max 26.43
_cell_measurement_theta_min 2.26
_cell_volume 3504.9(3)
_computing_cell_refinement 'SAINT v8.34A (Bruker, 2013)'
_computing_data_reduction 'SAINT v8.34A (Bruker, 2013)'
_computing_molecular_graphics 'Olex2 (Dolomanov et al., 2009)'
_computing_publication_material 'Olex2 (Dolomanov et al., 2009)'
_computing_structure_refinement 'ShelXL (Sheldrick, 2015)'
_computing_structure_solution 'SIR2004 (Burla et al., 2007)'
_diffrn_ambient_temperature 90
_diffrn_measured_fraction_theta_full 1.000
_diffrn_measured_fraction_theta_max 0.995
_diffrn_measurement_device_type 'Bruker APEX-II CCD'
_diffrn_measurement_method '\f and \w scans'
_diffrn_radiation_type MoK\a
_diffrn_radiation_wavelength 0.71073
_diffrn_reflns_av_R_equivalents 0.0468
_diffrn_reflns_av_unetI/netI 0.0442
_diffrn_reflns_Laue_measured_fraction_full 1.000
_diffrn_reflns_Laue_measured_fraction_max 0.995
_diffrn_reflns_limit_h_max 12
_diffrn_reflns_limit_h_min -12
_diffrn_reflns_limit_k_max 25
_diffrn_reflns_limit_k_min -26
_diffrn_reflns_limit_l_max 21
_diffrn_reflns_limit_l_min -20
_diffrn_reflns_number 28373
_diffrn_reflns_point_group_measured_fraction_full 1.000
_diffrn_reflns_point_group_measured_fraction_max 0.995
_diffrn_reflns_theta_full 26.000
_diffrn_reflns_theta_max 26.432
_diffrn_reflns_theta_min 1.557
_diffrn_standards_number 0
_exptl_absorpt_coefficient_mu 0.594
_exptl_absorpt_correction_T_max 0.7454
_exptl_absorpt_correction_T_min 0.5650
_exptl_absorpt_correction_type multi-scan
_exptl_absorpt_process_details
;
SADABS-2014/5 (Bruker,2014/5) was used for absorption correction.
wR2(int) was 0.1142 before and 0.0565 after correction.
The Ratio of minimum to maximum transmission is 0.7580.
The \l/2 correction factor is 0.00150.
;
_exptl_crystal_colour green
_exptl_crystal_density_diffrn 1.173
_exptl_crystal_description prism
_exptl_crystal_F_000 1348
_exptl_crystal_size_max 0.35
_exptl_crystal_size_mid 0.22
_exptl_crystal_size_min 0.21
_refine_diff_density_max 0.919
_refine_diff_density_min -0.481
_refine_diff_density_rms 0.085
_refine_ls_extinction_method none
_refine_ls_goodness_of_fit_ref 1.067
_refine_ls_hydrogen_treatment constr
_refine_ls_matrix_type full
_refine_ls_number_parameters 365
_refine_ls_number_reflns 7191
_refine_ls_number_restraints 0
_refine_ls_restrained_S_all 1.067
_refine_ls_R_factor_all 0.0587
_refine_ls_R_factor_gt 0.0471
_refine_ls_shift/su_max 0.001
_refine_ls_shift/su_mean 0.000
_refine_ls_structure_factor_coef Fsqd
_refine_ls_weighting_details 'w=1/[\s^2^(Fo^2^)+(0.0732P)^2^+1.3030P] where P=(Fo^2^+2Fc^2^)/3'
_refine_ls_weighting_scheme calc
_refine_ls_wR_factor_gt 0.1205
_refine_ls_wR_factor_ref 0.1284
_reflns_Friedel_coverage 0.000
_reflns_number_gt 5907
_reflns_number_total 7191
_reflns_threshold_expression 'I > 2\s(I)'
_cod_data_source_file c7dt00930e2.cif
_cod_data_source_block mf1308
_cod_database_code 7042779
_shelxl_version_number 2014-3
_shelx_space_group_comment
;
The symmetry employed for this shelxl refinement is uniquely defined
by the following loop, which should always be used as a source of
symmetry information in preference to the above space-group names.
They are only intended as comments.
;
_shelx_estimated_absorpt_t_max 0.885
_shelx_estimated_absorpt_t_min 0.819
_olex2_refinement_description
;
1. Fixed Uiso
 At 1.2 times of:
  All C(H) groups, All C(H,H) groups
 At 1.5 times of:
  All C(H,H,H) groups
2.a Ternary CH refined with riding coordinates:
 C12(H12), C15(H15), C27(H27), C24(H24)
2.b Secondary CH2 refined with riding coordinates:
 C2(H2A,H2B), C30(H30A,H30B), C5(H5A,H5B), C8(H8A,H8B), C6(H6A,H6B), C4(H4A,
 H4B), C10(H10A,H10B), C9(H9A,H9B)
2.c Aromatic/amide H refined with riding coordinates:
 C22(H22), C20(H20), C21(H21)
2.d Idealised Me refined as rotating group:
 C14(H14A,H14B,H14C), C33(H33A,H33B,H33C), C13(H13A,H13B,H13C), C1(H1A,H1B,
 H1C), C29(H29A,H29B,H29C), C25(H25A,H25B,H25C), C16(H16A,H16B,H16C), C17(H17A,
 H17B,H17C), C26(H26A,H26B,H26C), C3(H3A,H3B,H3C), C31(H31A,H31B,H31C),
 C32(H32A,H32B,H32C), C28(H28A,H28B,H28C)
;
_olex2_submission_special_instructions 'No special instructions were received'

loop_
_space_group_symop_operation_xyz
'x, y, z'
'-x+1/2, y+1/2, -z+1/2'
'-x, -y, -z'
'x-1/2, -y-1/2, z-1/2'

loop_
_atom_site_label
_atom_site_type_symbol
_atom_site_fract_x
_atom_site_fract_y
_atom_site_fract_z
_atom_site_U_iso_or_equiv
_atom_site_adp_type
_atom_site_occupancy
_atom_site_site_symmetry_order
_atom_site_calc_flag
_atom_site_refinement_flags_posn
Co1 Co 0.64279(3) 0.35143(2) 0.67400(2) 0.01552(11) Uani 1 1 d .
P1 P 0.69514(5) 0.43686(3) 0.81638(3) 0.01598(14) Uani 1 1 d .
Si1 Si 0.75706(6) 0.41221(3) 0.50355(4) 0.01925(16) Uani 1 1 d .
N3 N 0.49685(18) 0.27138(9) 0.64793(11) 0.0176(4) Uani 1 1 d .
N2 N 0.71322(18) 0.36208(9) 0.79275(11) 0.0159(4) Uani 1 1 d .
N1 N 0.47952(18) 0.40460(9) 0.67851(12) 0.0193(4) Uani 1 1 d .
C18 C 0.7192(2) 0.30562(11) 0.84060(13) 0.0155(4) Uani 1 1 d .
C23 C 0.6287(2) 0.29054(11) 0.89892(13) 0.0180(5) Uani 1 1 d .
C11 C 0.5289(2) 0.46459(11) 0.80108(14) 0.0186(5) Uani 1 1 d .
C22 C 0.6377(2) 0.23045(12) 0.93628(14) 0.0220(5) Uani 1 1 d .
H22 H 0.5782 0.2206 0.9748 0.026 Uiso 1 1 calc R
C7 C 0.4455(2) 0.44246(11) 0.73807(14) 0.0183(5) Uani 1 1 d .
C19 C 0.8186(2) 0.25969(11) 0.82309(13) 0.0176(5) Uani 1 1 d .
C12 C 0.7522(2) 0.45596(11) 0.92057(14) 0.0202(5) Uani 1 1 d .
H12 H 0.6779 0.4449 0.9533 0.024 Uiso 1 1 calc R
C15 C 0.7944(2) 0.48101(11) 0.74646(14) 0.0202(5) Uani 1 1 d .
H15 H 0.7669 0.4631 0.6940 0.024 Uiso 1 1 calc R
C20 C 0.8220(2) 0.20085(11) 0.86152(14) 0.0219(5) Uani 1 1 d .
H20 H 0.8865 0.1710 0.8493 0.026 Uiso 1 1 calc R
C27 C 0.9256(2) 0.27476(12) 0.76566(14) 0.0207(5) Uani 1 1 d .
H27 H 0.8917 0.3092 0.7303 0.025 Uiso 1 1 calc R
C2 C 0.5071(2) 0.24599(12) 0.56527(14) 0.0213(5) Uani 1 1 d .
H2A H 0.5112 0.2818 0.5288 0.026 Uiso 1 1 calc R
H2B H 0.4262 0.2221 0.5502 0.026 Uiso 1 1 calc R
C30 C 0.7851(2) 0.35915(11) 0.59136(14) 0.0194(5) Uani 1 1 d .
H30A H 0.8678 0.3728 0.6198 0.023 Uiso 1 1 calc R
H30B H 0.8007 0.3165 0.5714 0.023 Uiso 1 1 calc R
C24 C 0.5176(2) 0.33440(12) 0.92328(14) 0.0208(5) Uani 1 1 d .
H24 H 0.5288 0.3756 0.8967 0.025 Uiso 1 1 calc R
C21 C 0.7316(2) 0.18559(12) 0.91768(14) 0.0243(5) Uani 1 1 d .
H21 H 0.7343 0.1458 0.9424 0.029 Uiso 1 1 calc R
C5 C 0.3642(2) 0.30440(11) 0.65065(14) 0.0210(5) Uani 1 1 d .
H5A H 0.3340 0.3019 0.7043 0.025 Uiso 1 1 calc R
H5B H 0.2985 0.2830 0.6149 0.025 Uiso 1 1 calc R
C14 C 0.8727(2) 0.41608(12) 0.95277(15) 0.0251(5) Uani 1 1 d .
H14A H 0.8525 0.3715 0.9461 0.038 Uiso 1 1 calc GR
H14B H 0.8914 0.4252 1.0084 0.038 Uiso 1 1 calc GR
H14C H 0.9496 0.4266 0.9239 0.038 Uiso 1 1 calc GR
C8 C 0.3043(2) 0.46909(12) 0.74629(15) 0.0236(5) Uani 1 1 d .
H8A H 0.2804 0.4992 0.7038 0.028 Uiso 1 1 calc R
H8B H 0.2386 0.4349 0.7445 0.028 Uiso 1 1 calc R
C33 C 0.9125(3) 0.42170(14) 0.44677(17) 0.0322(6) Uani 1 1 d .
H33A H 0.9862 0.4343 0.4829 0.048 Uiso 1 1 calc GR
H33B H 0.8973 0.4538 0.4063 0.048 Uiso 1 1 calc GR
H33C H 0.9331 0.3818 0.4222 0.048 Uiso 1 1 calc GR
C13 C 0.7808(3) 0.52718(12) 0.93493(16) 0.0278(6) Uani 1 1 d .
H13A H 0.8635 0.5384 0.9126 0.042 Uiso 1 1 calc GR
H13B H 0.7875 0.5356 0.9913 0.042 Uiso 1 1 calc GR
H13C H 0.7091 0.5521 0.9100 0.042 Uiso 1 1 calc GR
C6 C 0.3751(2) 0.37411(12) 0.62628(15) 0.0220(5) Uani 1 1 d .
H6A H 0.3979 0.3770 0.5711 0.026 Uiso 1 1 calc R
H6B H 0.2900 0.3955 0.6312 0.026 Uiso 1 1 calc R
C1 C 0.6271(3) 0.20318(12) 0.55501(16) 0.0277(6) Uani 1 1 d .
H1A H 0.6332 0.1938 0.4994 0.042 Uiso 1 1 calc GR
H1B H 0.6167 0.1641 0.5840 0.042 Uiso 1 1 calc GR
H1C H 0.7073 0.2246 0.5752 0.042 Uiso 1 1 calc GR
C29 C 1.0530(2) 0.29900(13) 0.81188(15) 0.0266(5) Uani 1 1 d .
H29A H 1.0311 0.3346 0.8447 0.040 Uiso 1 1 calc GR
H29B H 1.1168 0.3123 0.7749 0.040 Uiso 1 1 calc GR
H29C H 1.0909 0.2653 0.8450 0.040 Uiso 1 1 calc GR
C25 C 0.3785(2) 0.30893(14) 0.89667(16) 0.0308(6) Uani 1 1 d .
H25A H 0.3698 0.3063 0.8395 0.046 Uiso 1 1 calc GR
H25B H 0.3113 0.3373 0.9148 0.046 Uiso 1 1 calc GR
H25C H 0.3669 0.2672 0.9191 0.046 Uiso 1 1 calc GR
C4 C 0.5090(2) 0.21910(11) 0.70883(14) 0.0218(5) Uani 1 1 d .
H4A H 0.5044 0.2382 0.7612 0.026 Uiso 1 1 calc R
H4B H 0.5971 0.1999 0.7069 0.026 Uiso 1 1 calc R
C16 C 0.7611(3) 0.55229(12) 0.73905(16) 0.0283(6) Uani 1 1 d .
H16A H 0.6656 0.5579 0.7352 0.042 Uiso 1 1 calc GR
H16B H 0.7979 0.5692 0.6921 0.042 Uiso 1 1 calc GR
H16C H 0.7990 0.5745 0.7852 0.042 Uiso 1 1 calc GR
C17 C 0.9457(2) 0.46915(13) 0.75632(16) 0.0275(6) Uani 1 1 d .
H17A H 0.9818 0.4897 0.8041 0.041 Uiso 1 1 calc GR
H17B H 0.9876 0.4863 0.7111 0.041 Uiso 1 1 calc GR
H17C H 0.9624 0.4240 0.7599 0.041 Uiso 1 1 calc GR
C26 C 0.5262(3) 0.34660(13) 1.01353(16) 0.0316(6) Uani 1 1 d .
H26A H 0.5070 0.3077 1.0410 0.047 Uiso 1 1 calc GR
H26B H 0.4621 0.3787 1.0258 0.047 Uiso 1 1 calc GR
H26C H 0.6148 0.3610 1.0303 0.047 Uiso 1 1 calc GR
C3 C 0.4045(3) 0.16588(13) 0.70021(17) 0.0307(6) Uani 1 1 d .
H3A H 0.4126 0.1441 0.6505 0.046 Uiso 1 1 calc GR
H3B H 0.3164 0.1840 0.7013 0.046 Uiso 1 1 calc GR
H3C H 0.4188 0.1362 0.7435 0.046 Uiso 1 1 calc GR
C31 C 0.7036(3) 0.49434(12) 0.53298(16) 0.0306(6) Uani 1 1 d .
H31A H 0.6293 0.4911 0.5661 0.046 Uiso 1 1 calc GR
H31B H 0.6773 0.5185 0.4859 0.046 Uiso 1 1 calc GR
H31C H 0.7770 0.5154 0.5619 0.046 Uiso 1 1 calc GR
C10 C 0.4563(2) 0.50954(12) 0.85449(15) 0.0267(6) Uani 1 1 d .
H10A H 0.4706 0.4974 0.9101 0.032 Uiso 1 1 calc R
H10B H 0.4856 0.5533 0.8481 0.032 Uiso 1 1 calc R
C32 C 0.6237(3) 0.38130(14) 0.42956(16) 0.0332(6) Uani 1 1 d .
H32A H 0.6445 0.3382 0.4152 0.050 Uiso 1 1 calc GR
H32B H 0.6197 0.4077 0.3827 0.050 Uiso 1 1 calc GR
H32C H 0.5386 0.3822 0.4529 0.050 Uiso 1 1 calc GR
C28 C 0.9616(3) 0.21822(14) 0.71330(16) 0.0328(6) Uani 1 1 d .
H28A H 1.0065 0.1861 0.7459 0.049 Uiso 1 1 calc GR
H28B H 1.0195 0.2325 0.6735 0.049 Uiso 1 1 calc GR
H28C H 0.8812 0.2006 0.6877 0.049 Uiso 1 1 calc GR
C9 C 0.3106(3) 0.5015(2) 0.8254(2) 0.0697(13) Uani 1 1 d .
H9A H 0.2641 0.4762 0.8633 0.084 Uiso 1 1 calc R
H9B H 0.2674 0.5430 0.8206 0.084 Uiso 1 1 calc R

loop_
_atom_site_aniso_label
_atom_site_aniso_U_11
_atom_site_aniso_U_22
_atom_site_aniso_U_33
_atom_site_aniso_U_23
_atom_site_aniso_U_13
_atom_site_aniso_U_12
Co1 0.01268(16) 0.01804(18) 0.01554(18) 0.00026(12) -0.00138(11) 0.00053(11)
P1 0.0127(3) 0.0170(3) 0.0178(3) -0.0008(2) -0.0026(2) 0.0003(2)
Si1 0.0171(3) 0.0218(4) 0.0186(3) 0.0014(3) -0.0012(2) -0.0017(2)
N3 0.0154(9) 0.0214(10) 0.0156(10) 0.0006(8) -0.0009(7) -0.0012(8)
N2 0.0138(9) 0.0186(10) 0.0151(10) 0.0009(8) -0.0009(7) 0.0011(7)
N1 0.0150(9) 0.0224(10) 0.0198(10) -0.0010(8) -0.0034(7) 0.0019(8)
C18 0.0134(10) 0.0186(11) 0.0137(11) -0.0013(9) -0.0061(8) -0.0010(8)
C23 0.0159(10) 0.0210(12) 0.0162(11) -0.0019(9) -0.0046(8) -0.0019(9)
C11 0.0165(11) 0.0185(11) 0.0206(12) -0.0019(9) -0.0015(9) 0.0019(9)
C22 0.0218(12) 0.0267(13) 0.0170(12) 0.0014(10) -0.0021(9) -0.0052(10)
C7 0.0145(10) 0.0169(11) 0.0231(12) 0.0030(9) -0.0013(9) 0.0010(8)
C19 0.0150(10) 0.0208(12) 0.0161(11) -0.0021(9) -0.0055(8) -0.0001(9)
C12 0.0182(11) 0.0239(12) 0.0180(12) -0.0026(9) -0.0026(9) -0.0019(9)
C15 0.0178(11) 0.0202(12) 0.0220(12) 0.0010(10) -0.0031(9) -0.0023(9)
C20 0.0199(11) 0.0217(12) 0.0228(13) -0.0038(10) -0.0079(9) 0.0034(9)
C27 0.0158(11) 0.0273(13) 0.0185(12) 0.0018(10) -0.0009(9) 0.0049(9)
C2 0.0234(12) 0.0228(12) 0.0172(12) -0.0015(10) -0.0025(9) -0.0020(10)
C30 0.0171(11) 0.0198(12) 0.0209(12) 0.0022(9) -0.0005(9) -0.0003(9)
C24 0.0186(11) 0.0245(12) 0.0194(12) 0.0000(10) 0.0013(9) 0.0000(9)
C21 0.0284(13) 0.0196(12) 0.0237(13) 0.0049(10) -0.0078(10) -0.0021(10)
C5 0.0124(10) 0.0268(13) 0.0233(12) -0.0040(10) -0.0028(9) -0.0013(9)
C14 0.0244(12) 0.0267(13) 0.0227(13) -0.0023(10) -0.0102(10) 0.0001(10)
C8 0.0160(11) 0.0243(13) 0.0301(14) -0.0009(11) -0.0025(9) 0.0066(9)
C33 0.0283(14) 0.0366(15) 0.0321(15) 0.0096(12) 0.0052(11) 0.0003(12)
C13 0.0285(13) 0.0255(13) 0.0286(14) -0.0052(11) -0.0049(11) 0.0005(11)
C6 0.0151(11) 0.0274(13) 0.0226(13) -0.0018(10) -0.0059(9) 0.0025(9)
C1 0.0291(13) 0.0255(13) 0.0290(14) -0.0057(11) 0.0061(11) -0.0013(11)
C29 0.0178(12) 0.0323(14) 0.0293(14) 0.0004(11) -0.0007(10) 0.0009(10)
C25 0.0180(12) 0.0454(16) 0.0295(14) -0.0046(12) 0.0038(10) -0.0002(11)
C4 0.0211(12) 0.0251(13) 0.0186(12) 0.0015(10) -0.0019(9) -0.0010(10)
C16 0.0303(13) 0.0221(13) 0.0322(15) 0.0024(11) -0.0002(11) -0.0017(10)
C17 0.0167(12) 0.0319(14) 0.0338(15) 0.0048(12) 0.0003(10) -0.0033(10)
C26 0.0360(15) 0.0349(15) 0.0245(14) -0.0071(11) 0.0066(11) 0.0003(12)
C3 0.0308(14) 0.0293(14) 0.0319(15) 0.0039(12) 0.0001(11) -0.0089(11)
C31 0.0365(15) 0.0264(14) 0.0281(14) 0.0049(11) -0.0026(11) 0.0045(11)
C10 0.0235(12) 0.0274(13) 0.0291(14) -0.0075(11) -0.0004(10) 0.0071(10)
C32 0.0335(14) 0.0408(16) 0.0244(14) 0.0050(12) -0.0067(11) -0.0113(12)
C28 0.0241(13) 0.0430(17) 0.0312(15) -0.0094(12) 0.0012(11) 0.0066(12)
C9 0.0305(17) 0.112(3) 0.064(2) -0.054(2) -0.0151(15) 0.0303(19)

loop_
_atom_type_symbol
_atom_type_description
_atom_type_scat_dispersion_real
_atom_type_scat_dispersion_imag
_atom_type_scat_source
C C 0.0033 0.0016 'International Tables Vol C Tables 4.2.6.8 and 6.1.1.4'
H H 0.0000 0.0000 'International Tables Vol C Tables 4.2.6.8 and 6.1.1.4'
N N 0.0061 0.0033 'International Tables Vol C Tables 4.2.6.8 and 6.1.1.4'
Si Si 0.0817 0.0704 'International Tables Vol C Tables 4.2.6.8 and 6.1.1.4'
P P 0.1023 0.0942 'International Tables Vol C Tables 4.2.6.8 and 6.1.1.4'
Co Co 0.3494 0.9721 'International Tables Vol C Tables 4.2.6.8 and 6.1.1.4'

loop_
_geom_angle_atom_site_label_1
_geom_angle_atom_site_label_2
_geom_angle_atom_site_label_3
_geom_angle
N2 Co1 N3 116.18(7)
N1 Co1 N3 84.25(7)
N1 Co1 N2 97.53(7)
N1 Co1 C30 126.12(9)
C30 Co1 N3 113.34(8)
C30 Co1 N2 115.58(8)
N2 P1 C11 113.56(10)
N2 P1 C12 113.98(10)
N2 P1 C15 104.76(10)
C11 P1 C12 107.25(11)
C11 P1 C15 106.55(11)
C15 P1 C12 110.50(11)
C30 Si1 C33 112.25(11)
C30 Si1 C31 111.74(11)
C30 Si1 C32 112.60(12)
C31 Si1 C33 107.15(13)
C31 Si1 C32 106.73(13)
C32 Si1 C33 105.96(13)
C2 N3 Co1 111.26(13)
C2 N3 C5 107.85(17)
C2 N3 C4 111.52(18)
C5 N3 Co1 102.42(13)
C4 N3 Co1 112.90(13)
C4 N3 C5 110.42(17)
P1 N2 Co1 107.48(9)
C18 N2 Co1 116.69(14)
C18 N2 P1 131.28(15)
C7 N1 Co1 127.73(15)
C7 N1 C6 119.96(19)
C6 N1 Co1 106.81(14)
C23 C18 N2 124.8(2)
C23 C18 C19 118.6(2)
C19 C18 N2 116.44(19)
C18 C23 C24 124.4(2)
C22 C23 C18 119.0(2)
C22 C23 C24 116.6(2)
C7 C11 P1 121.12(17)
C7 C11 C10 111.8(2)
C10 C11 P1 126.95(17)
C23 C22 H22 118.9
C21 C22 C23 122.2(2)
C21 C22 H22 118.9
N1 C7 C11 126.9(2)
N1 C7 C8 124.3(2)
C11 C7 C8 108.8(2)
C18 C19 C27 121.3(2)
C20 C19 C18 119.8(2)
C20 C19 C27 118.8(2)
P1 C12 H12 106.3
C14 C12 P1 113.74(16)
C14 C12 H12 106.3
C13 C12 P1 113.70(17)
C13 C12 H12 106.3
C13 C12 C14 109.84(19)
P1 C15 H15 104.6
C16 C15 P1 114.75(17)
C16 C15 H15 104.6
C17 C15 P1 114.88(17)
C17 C15 H15 104.6
C17 C15 C16 112.0(2)
C19 C20 H20 119.2
C21 C20 C19 121.5(2)
C21 C20 H20 119.2
C19 C27 H27 107.8
C19 C27 C29 110.08(19)
C19 C27 C28 113.9(2)
C29 C27 H27 107.8
C28 C27 H27 107.8
C28 C27 C29 109.14(19)
N3 C2 H2A 108.6
N3 C2 H2B 108.6
N3 C2 C1 114.72(19)
H2A C2 H2B 107.6
C1 C2 H2A 108.6
C1 C2 H2B 108.6
Co1 C30 H30A 107.2
Co1 C30 H30B 107.2
Si1 C30 Co1 120.56(12)
Si1 C30 H30A 107.2
Si1 C30 H30B 107.2
H30A C30 H30B 106.8
C23 C24 H24 107.6
C23 C24 C25 112.2(2)
C23 C24 C26 111.9(2)
C25 C24 H24 107.6
C25 C24 C26 109.7(2)
C26 C24 H24 107.6
C22 C21 C20 118.8(2)
C22 C21 H21 120.6
C20 C21 H21 120.6
N3 C5 H5A 109.5
N3 C5 H5B 109.5
N3 C5 C6 110.80(18)
H5A C5 H5B 108.1
C6 C5 H5A 109.5
C6 C5 H5B 109.5
C12 C14 H14A 109.5
C12 C14 H14B 109.5
C12 C14 H14C 109.5
H14A C14 H14B 109.5
H14A C14 H14C 109.5
H14B C14 H14C 109.5
C7 C8 H8A 110.7
C7 C8 H8B 110.7
H8A C8 H8B 108.8
C9 C8 C7 105.1(2)
C9 C8 H8A 110.7
C9 C8 H8B 110.7
Si1 C33 H33A 109.5
Si1 C33 H33B 109.5
Si1 C33 H33C 109.5
H33A C33 H33B 109.5
H33A C33 H33C 109.5
H33B C33 H33C 109.5
C12 C13 H13A 109.5
C12 C13 H13B 109.5
C12 C13 H13C 109.5
H13A C13 H13B 109.5
H13A C13 H13C 109.5
H13B C13 H13C 109.5
N1 C6 C5 108.51(18)
N1 C6 H6A 110.0
N1 C6 H6B 110.0
C5 C6 H6A 110.0
C5 C6 H6B 110.0
H6A C6 H6B 108.4
C2 C1 H1A 109.5
C2 C1 H1B 109.5
C2 C1 H1C 109.5
H1A C1 H1B 109.5
H1A C1 H1C 109.5
H1B C1 H1C 109.5
C27 C29 H29A 109.5
C27 C29 H29B 109.5
C27 C29 H29C 109.5
H29A C29 H29B 109.5
H29A C29 H29C 109.5
H29B C29 H29C 109.5
C24 C25 H25A 109.5
C24 C25 H25B 109.5
C24 C25 H25C 109.5
H25A C25 H25B 109.5
H25A C25 H25C 109.5
H25B C25 H25C 109.5
N3 C4 H4A 108.2
N3 C4 H4B 108.2
N3 C4 C3 116.32(19)
H4A C4 H4B 107.4
C3 C4 H4A 108.2
C3 C4 H4B 108.2
C15 C16 H16A 109.5
C15 C16 H16B 109.5
C15 C16 H16C 109.5
H16A C16 H16B 109.5
H16A C16 H16C 109.5
H16B C16 H16C 109.5
C15 C17 H17A 109.5
C15 C17 H17B 109.5
C15 C17 H17C 109.5
H17A C17 H17B 109.5
H17A C17 H17C 109.5
H17B C17 H17C 109.5
C24 C26 H26A 109.5
C24 C26 H26B 109.5
C24 C26 H26C 109.5
H26A C26 H26B 109.5
H26A C26 H26C 109.5
H26B C26 H26C 109.5
C4 C3 H3A 109.5
C4 C3 H3B 109.5
C4 C3 H3C 109.5
H3A C3 H3B 109.5
H3A C3 H3C 109.5
H3B C3 H3C 109.5
Si1 C31 H31A 109.5
Si1 C31 H31B 109.5
Si1 C31 H31C 109.5
H31A C31 H31B 109.5
H31A C31 H31C 109.5
H31B C31 H31C 109.5
C11 C10 H10A 111.1
C11 C10 H10B 111.1
H10A C10 H10B 109.1
C9 C10 C11 103.2(2)
C9 C10 H10A 111.1
C9 C10 H10B 111.1
Si1 C32 H32A 109.5
Si1 C32 H32B 109.5
Si1 C32 H32C 109.5
H32A C32 H32B 109.5
H32A C32 H32C 109.5
H32B C32 H32C 109.5
C27 C28 H28A 109.5
C27 C28 H28B 109.5
C27 C28 H28C 109.5
H28A C28 H28B 109.5
H28A C28 H28C 109.5
H28B C28 H28C 109.5
C8 C9 C10 108.8(2)
C8 C9 H9A 109.9
C8 C9 H9B 109.9
C10 C9 H9A 109.9
C10 C9 H9B 109.9
H9A C9 H9B 108.3

loop_
_geom_bond_atom_site_label_1
_geom_bond_atom_site_label_2
_geom_bond_distance
Co1 N3 2.2456(19)
Co1 N2 2.0825(19)
Co1 N1 1.9810(19)
Co1 C30 2.058(2)
P1 N2 1.6271(19)
P1 C11 1.763(2)
P1 C12 1.848(2)
P1 C15 1.835(2)
Si1 C30 1.852(2)
Si1 C33 1.886(3)
Si1 C31 1.876(3)
Si1 C32 1.877(3)
N3 C2 1.496(3)
N3 C5 1.498(3)
N3 C4 1.497(3)
N2 C18 1.428(3)
N1 C7 1.337(3)
N1 C6 1.465(3)
C18 C23 1.412(3)
C18 C19 1.427(3)
C23 C22 1.405(3)
C23 C24 1.517(3)
C11 C7 1.384(3)
C11 C10 1.517(3)
C22 H22 0.9300
C22 C21 1.378(3)
C7 C8 1.533(3)
C19 C20 1.389(3)
C19 C27 1.519(3)
C12 H12 0.9800
C12 C14 1.534(3)
C12 C13 1.533(3)
C15 H15 0.9800
C15 C16 1.531(3)
C15 C17 1.531(3)
C20 H20 0.9300
C20 C21 1.386(4)
C27 H27 0.9800
C27 C29 1.534(3)
C27 C28 1.531(3)
C2 H2A 0.9700
C2 H2B 0.9700
C2 C1 1.516(3)
C30 H30A 0.9700
C30 H30B 0.9700
C24 H24 0.9800
C24 C25 1.529(3)
C24 C26 1.533(3)
C21 H21 0.9300
C5 H5A 0.9700
C5 H5B 0.9700
C5 C6 1.521(3)
C14 H14A 0.9600
C14 H14B 0.9600
C14 H14C 0.9600
C8 H8A 0.9700
C8 H8B 0.9700
C8 C9 1.489(4)
C33 H33A 0.9600
C33 H33B 0.9600
C33 H33C 0.9600
C13 H13A 0.9600
C13 H13B 0.9600
C13 H13C 0.9600
C6 H6A 0.9700
C6 H6B 0.9700
C1 H1A 0.9600
C1 H1B 0.9600
C1 H1C 0.9600
C29 H29A 0.9600
C29 H29B 0.9600
C29 H29C 0.9600
C25 H25A 0.9600
C25 H25B 0.9600
C25 H25C 0.9600
C4 H4A 0.9700
C4 H4B 0.9700
C4 C3 1.528(3)
C16 H16A 0.9600
C16 H16B 0.9600
C16 H16C 0.9600
C17 H17A 0.9600
C17 H17B 0.9600
C17 H17C 0.9600
C26 H26A 0.9600
C26 H26B 0.9600
C26 H26C 0.9600
C3 H3A 0.9600
C3 H3B 0.9600
C3 H3C 0.9600
C31 H31A 0.9600
C31 H31B 0.9600
C31 H31C 0.9600
C10 H10A 0.9700
C10 H10B 0.9700
C10 C9 1.515(4)
C32 H32A 0.9600
C32 H32B 0.9600
C32 H32C 0.9600
C28 H28A 0.9600
C28 H28B 0.9600
C28 H28C 0.9600
C9 H9A 0.9700
C9 H9B 0.9700

loop_
_geom_torsion_atom_site_label_1
_geom_torsion_atom_site_label_2
_geom_torsion_atom_site_label_3
_geom_torsion_atom_site_label_4
_geom_torsion
Co1 N3 C2 C1 76.5(2)
Co1 N3 C5 C6 29.3(2)
Co1 N3 C4 C3 174.22(17)
Co1 N2 C18 C23 -105.2(2)
Co1 N2 C18 C19 70.1(2)
Co1 N1 C7 C11 16.4(4)
Co1 N1 C7 C8 -164.34(17)
Co1 N1 C6 C5 53.0(2)
P1 N2 C18 C23 47.5(3)
P1 N2 C18 C19 -137.23(19)
P1 C11 C7 N1 -7.2(4)
P1 C11 C7 C8 173.42(17)
P1 C11 C10 C9 -164.7(3)
N3 C5 C6 N1 -56.4(2)
N2 P1 C11 C7 -34.9(2)
N2 P1 C11 C10 140.5(2)
N2 P1 C12 C14 33.4(2)
N2 P1 C12 C13 160.16(16)
N2 P1 C15 C16 162.40(17)
N2 P1 C15 C17 -65.7(2)
N2 C18 C23 C22 173.7(2)
N2 C18 C23 C24 -4.5(3)
N2 C18 C19 C20 -173.58(19)
N2 C18 C19 C27 9.2(3)
N1 C7 C8 C9 173.4(3)
C18 C23 C22 C21 -0.2(3)
C18 C23 C24 C25 111.0(3)
C18 C23 C24 C26 -125.1(2)
C18 C19 C20 C21 -0.8(3)
C18 C19 C27 C29 94.4(2)
C18 C19 C27 C28 -142.7(2)
C23 C18 C19 C20 2.0(3)
C23 C18 C19 C27 -175.31(19)
C23 C22 C21 C20 1.4(3)
C11 P1 N2 Co1 56.64(13)
C11 P1 N2 C18 -97.9(2)
C11 P1 C12 C14 160.04(17)
C11 P1 C12 C13 -73.24(19)
C11 P1 C15 C16 41.8(2)
C11 P1 C15 C17 173.70(18)
C11 C7 C8 C9 -7.1(3)
C11 C10 C9 C8 -15.3(4)
C22 C23 C24 C25 -67.2(3)
C22 C23 C24 C26 56.6(3)
C7 N1 C6 C5 -102.8(2)
C7 C11 C10 C9 11.0(3)
C7 C8 C9 C10 14.1(4)
C19 C18 C23 C22 -1.4(3)
C19 C18 C23 C24 -179.6(2)
C19 C20 C21 C22 -0.9(3)
C12 P1 N2 Co1 179.88(9)
C12 P1 N2 C18 25.3(2)
C12 P1 C11 C7 -161.73(19)
C12 P1 C11 C10 13.6(2)
C12 P1 C15 C16 -74.42(19)
C12 P1 C15 C17 57.5(2)
C15 P1 N2 Co1 -59.22(11)
C15 P1 N2 C18 146.21(19)
C15 P1 C11 C7 79.9(2)
C15 P1 C11 C10 -104.7(2)
C15 P1 C12 C14 -84.21(19)
C15 P1 C12 C13 42.5(2)
C20 C19 C27 C29 -82.9(3)
C20 C19 C27 C28 40.0(3)
C27 C19 C20 C21 176.5(2)
C2 N3 C5 C6 -88.2(2)
C2 N3 C4 C3 -59.7(3)
C24 C23 C22 C21 178.1(2)
C5 N3 C2 C1 -171.9(2)
C5 N3 C4 C3 60.2(3)
C33 Si1 C30 Co1 170.28(13)
C6 N1 C7 C11 166.6(2)
C6 N1 C7 C8 -14.1(3)
C4 N3 C2 C1 -50.5(3)
C4 N3 C5 C6 149.75(19)
C31 Si1 C30 Co1 49.87(17)
C10 C11 C7 N1 176.8(2)
C10 C11 C7 C8 -2.6(3)
C32 Si1 C30 Co1 -70.24(17)
